data_4500834
loop_
_publ_author_name
'Thu\'ery, Pierre'

_publ_section_title
;
 Uranyl Ion Complexation by Aliphatic Dicarboxylic Acids in the Presence
 of Cucurbiturils as Additional Ligands or Structure-Directing Agents
;
_journal_issue 6
_journal_name_full 'Crystal Growth &amp; Design'
_journal_page_first 2606
_journal_paper_doi 10.1021/cg200349p
_journal_volume 11
_journal_year 2011
_chemical_formula_sum 'C52 H76 N25 O33.5 U3'
_chemical_formula_weight 2301.47
_space_group_IT_number 2
_symmetry_cell_setting triclinic
_symmetry_space_group_name_Hall '-P 1'
_symmetry_space_group_name_H-M 'P -1'
_atom_sites_solution_hydrogens geom
_atom_sites_solution_primary direct
_atom_sites_solution_secondary difmap
_audit_creation_method SHELXL-97
_cell_angle_alpha 88.261(2)
_cell_angle_beta 89.670(2)
_cell_angle_gamma 73.475(2)
_cell_formula_units_Z 2
_cell_length_a 12.5730(6)
_cell_length_b 15.3800(6)
_cell_length_c 20.3515(9)
_cell_measurement_reflns_used 211018
_cell_measurement_temperature 150(2)
_cell_measurement_theta_max 25.68
_cell_measurement_theta_min 2.91
_cell_volume 3771.1(3)
_computing_cell_refinement 'HKL2000 (Otwinowski & Minor, 1997)'
_computing_data_collection 'COLLECT (Nonius, 1998)'
_computing_data_reduction 'HKL2000 (Otwinowski & Minor, 1997)'
_computing_molecular_graphics 'SHELXTL (Sheldrick, 2008)'
_computing_publication_material 'SHELXTL (Sheldrick, 2008); PLATON (Spek, 2003)'
_computing_structure_refinement 'SHELXL-97 (Sheldrick, 2008)'
_computing_structure_solution 'SHELXS-97 (Sheldrick, 2008)'
_diffrn_ambient_temperature 150(2)
_diffrn_measured_fraction_theta_full 0.997
_diffrn_measured_fraction_theta_max 0.997
_diffrn_measurement_device_type 'Nonius Kappa-CCD area-detector diffractometer'
_diffrn_measurement_method 'two \f and twelve \w scans with 2\% steps (737 frames)'
_diffrn_radiation_monochromator graphite
_diffrn_radiation_source 'fine-focus sealed tube'
_diffrn_radiation_type MoK\a
_diffrn_radiation_wavelength 0.71073
_diffrn_reflns_av_R_equivalents 0.0345
_diffrn_reflns_av_sigmaI/netI 0.0427
_diffrn_reflns_limit_h_max 15
_diffrn_reflns_limit_h_min -15
_diffrn_reflns_limit_k_max 18
_diffrn_reflns_limit_k_min -18
_diffrn_reflns_limit_l_max 24
_diffrn_reflns_limit_l_min -24
_diffrn_reflns_number 211018
_diffrn_reflns_theta_full 25.68
_diffrn_reflns_theta_max 25.68
_diffrn_reflns_theta_min 2.91
_diffrn_standards_decay_% 0
_diffrn_standards_interval_time 0
_diffrn_standards_number 0
_exptl_absorpt_coefficient_mu 6.530
_exptl_absorpt_correction_T_max 0.520
_exptl_absorpt_correction_T_min 0.419
_exptl_absorpt_correction_type multi-scan
_exptl_absorpt_process_details 'SCALEPACK (Otwinowski & Minor, 1997)'
_exptl_crystal_colour 'translucent light yellow'
_exptl_crystal_density_diffrn 2.027
_exptl_crystal_density_method 'not measured'
_exptl_crystal_description parallelepiped
_exptl_crystal_F_000 2214
_exptl_crystal_size_max 0.18
_exptl_crystal_size_mid 0.13
_exptl_crystal_size_min 0.10
_refine_diff_density_max 2.069
_refine_diff_density_min -1.833
_refine_diff_density_rms 0.144
_refine_ls_extinction_method none
_refine_ls_goodness_of_fit_ref 1.035
_refine_ls_hydrogen_treatment constr
_refine_ls_matrix_type full
_refine_ls_number_parameters 1065
_refine_ls_number_reflns 14308
_refine_ls_number_restraints 100
_refine_ls_restrained_S_all 1.041
_refine_ls_R_factor_all 0.0568
_refine_ls_R_factor_gt 0.0419
_refine_ls_shift/su_max 0.001
_refine_ls_shift/su_mean 0.000
_refine_ls_structure_factor_coef Fsqd
_refine_ls_weighting_details 'calc w=1/[\s^2^(Fo^2^)+(0.0706P)^2^+5.8482P] where P=(Fo^2^+2Fc^2^)/3'
_refine_ls_weighting_scheme calc
_refine_ls_wR_factor_gt 0.1143
_refine_ls_wR_factor_ref 0.1225
_reflns_number_gt 11321
_reflns_number_total 14308
_reflns_threshold_expression >2sigma(I)
_cod_data_source_file cg200349p_si_002.cif
_cod_data_source_block 5
_cod_original_formula_sum 'C52 H76 N25 O33.50 U3'
_cod_database_code 4500834

loop_
_symmetry_equiv_pos_as_xyz
'x, y, z'
'-x, -y, -z'

loop_
_atom_site_label
_atom_site_type_symbol
_atom_site_fract_x
_atom_site_fract_y
_atom_site_fract_z
_atom_site_U_iso_or_equiv
_atom_site_adp_type
_atom_site_occupancy
_atom_site_symmetry_multiplicity
_atom_site_calc_flag
_atom_site_refinement_flags
U1 U 0.21303(2) 1.039382(18) 0.691557(13) 0.04790(9) Uani 1 1 d .
U2 U 0.33084(2) 0.902617(16) 0.867672(13) 0.04550(9) Uani 1 1 d .
U3 U 0.51159(2) 0.967343(18) 0.741744(14) 0.04926(9) Uani 1 1 d .
O1 O 0.1980(5) 0.9367(4) 0.6613(3) 0.0716(17) Uani 1 1 d .
O2 O 0.2174(5) 1.1468(3) 0.7199(3) 0.0566(13) Uani 1 1 d .
O3 O 0.3841(5) 0.7915(3) 0.8365(3) 0.0581(13) Uani 1 1 d .
O4 O 0.2738(4) 1.0110(3) 0.9022(3) 0.0525(12) Uani 1 1 d .
O5 O 0.5480(5) 0.8496(3) 0.7256(3) 0.0585(13) Uani 1 1 d .
O6 O 0.4858(4) 1.0855(3) 0.7594(3) 0.0549(13) Uani 1 1 d .
O7 O 0.3348(4) 0.9669(3) 0.7677(2) 0.0475(11) Uani 1 1 d .
O8 O 0.3958(4) 1.0068(4) 0.6498(3) 0.0595(13) Uani 1 1 d .
H8 H 0.4021 1.0162 0.6098 0.071 Uiso 1 1 d R
O9 O 0.5058(4) 0.9316(4) 0.8529(2) 0.0551(13) Uani 1 1 d .
H9 H 0.5321 0.9629 0.8799 0.066 Uiso 1 1 d R
O10 O 0.2084(7) 1.0975(7) 0.5770(3) 0.104(3) Uani 1 1 d .
O11 O 0.0463(6) 1.1242(5) 0.6258(4) 0.088(2) Uani 1 1 d .
O12 O 0.3648(5) 1.0098(4) 0.3511(3) 0.0698(15) Uani 1 1 d .
O13 O 0.2868(4) 1.0490(4) 0.2545(3) 0.0675(15) Uani 1 1 d .
O14 O 0.0716(4) 1.0414(4) 0.7717(3) 0.0592(13) Uani 1 1 d .
O15 O 0.1504(4) 0.9125(4) 0.8255(3) 0.0597(13) Uani 1 1 d .
O16 O -0.4187(5) 1.1497(3) 1.0279(3) 0.0596(14) Uani 1 1 d D
O17 O -0.4612(10) 1.0568(9) 0.9518(6) 0.091(4) Uani 0.50 1 d PDU
O18A O 0.1899(8) 0.8439(7) 0.9437(5) 0.053(3) Uani 0.50 1 d P
H18A H 0.1963 0.8256 0.9873 0.063 Uiso 0.50 1 d PR
H18B H 0.1356 0.8215 0.9294 0.063 Uiso 0.50 1 d PR
O18B O -0.2609(10) 1.1665(8) 1.0448(6) 0.067(3) Uani 0.50 1 d PDU
O19 O 0.8537(5) 0.2744(4) 0.9487(3) 0.0694(16) Uani 1 1 d .
O20 O 1.2232(5) 0.3963(3) 0.8364(3) 0.0564(13) Uani 1 1 d .
O21 O 0.6658(4) 0.4833(4) 0.9090(3) 0.0613(14) Uani 1 1 d .
O22 O 1.0546(5) 0.6013(4) 0.7924(3) 0.0700(16) Uani 1 1 d .
O23 O 0.6301(4) 0.6525(3) 1.0227(2) 0.0523(12) Uani 1 1 d .
O24 O 1.0127(4) 0.7660(4) 0.9063(2) 0.0594(13) Uani 1 1 d .
O25 O 0.7179(7) 0.2472(6) 0.6047(4) 0.101(2) Uani 1 1 d .
O26 O 0.2476(6) 0.3337(5) 0.5022(3) 0.0773(18) Uani 1 1 d .
O27 O 0.8119(7) 0.2902(6) 0.4512(4) 0.104(2) Uani 1 1 d .
O28 O 0.3497(6) 0.3770(4) 0.3415(3) 0.0647(15) Uani 1 1 d .
O29 O 0.8387(6) 0.4966(6) 0.3944(3) 0.094(2) Uani 1 1 d .
O30 O 0.3640(7) 0.5801(5) 0.2915(3) 0.087(2) Uani 1 1 d .
O31 O -0.1052(8) 1.2850(6) 0.6662(4) 0.122(3) Uani 1 1 d .
H31A H -0.0402 1.2670 0.6788 0.147 Uiso 1 1 d R
H31B H -0.1385 1.2507 0.6783 0.147 Uiso 1 1 d R
O32 O 0.3714(7) 1.0394(6) 0.4922(4) 0.108(3) Uani 1 1 d .
O33 O 0.8156(10) 0.2824(7) 1.1825(5) 0.064(3) Uani 0.50 1 d P
O34 O 0.4794(6) 0.4174(6) 0.8680(4) 0.107(3) Uani 1 1 d .
O35 O 0.7350(11) 0.4605(7) 0.5531(6) 0.069(3) Uani 0.50 1 d PU
N1 N 0.7517(10) 0.3764(9) 1.0644(7) 0.146(5) Uani 1 1 d .
H1A H 0.7627 0.3545 1.1061 0.175 Uiso 1 1 calc R
H1B H 0.7907 0.3328 1.0380 0.175 Uiso 1 1 calc R
N2 N 1.0336(5) 0.2112(4) 0.9152(3) 0.0519(15) Uani 1 1 d .
N3 N 0.9183(5) 0.3089(4) 0.8484(3) 0.0521(14) Uani 1 1 d .
N4 N 1.0713(5) 0.3548(4) 0.7995(3) 0.0507(14) Uani 1 1 d .
N5 N 1.1848(5) 0.2639(4) 0.8715(3) 0.0495(14) Uani 1 1 d .
N6 N 0.7924(5) 0.4590(4) 0.8243(3) 0.0449(13) Uani 1 1 d .
N7 N 0.7070(5) 0.5990(4) 0.8504(3) 0.0499(14) Uani 1 1 d .
N8 N 0.8648(5) 0.6463(4) 0.8077(3) 0.0510(14) Uani 1 1 d .
N9 N 0.9455(5) 0.5048(4) 0.7765(3) 0.0521(15) Uani 1 1 d .
N10 N 0.6842(5) 0.7162(4) 0.9297(3) 0.0473(13) Uani 1 1 d .
N11 N 0.7107(5) 0.7695(4) 1.0264(3) 0.0498(14) Uani 1 1 d .
N12 N 0.8688(5) 0.8122(4) 0.9804(3) 0.0527(15) Uani 1 1 d .
N13 N 0.8328(5) 0.7717(4) 0.8814(3) 0.0496(14) Uani 1 1 d .
N14 N 0.5427(8) 0.2373(5) 0.6369(4) 0.074(2) Uani 1 1 d .
N15 N 0.6088(8) 0.1913(6) 0.5385(4) 0.084(2) Uani 1 1 d .
N16 N 0.4207(7) 0.2293(5) 0.4962(3) 0.069(2) Uani 1 1 d .
N17 N 0.3534(7) 0.2770(6) 0.5933(4) 0.070(2) Uani 1 1 d .
N18 N 0.6774(7) 0.2189(6) 0.4301(4) 0.079(2) Uani 1 1 d .
N19 N 0.7162(8) 0.3118(6) 0.3542(4) 0.088(3) Uani 1 1 d .
N20 N 0.5303(7) 0.3431(6) 0.3059(3) 0.072(2) Uani 1 1 d .
N21 N 0.4891(6) 0.2622(5) 0.3890(3) 0.0621(17) Uani 1 1 d .
N22 N 0.7330(6) 0.4534(6) 0.3164(4) 0.074(2) Uani 1 1 d .
N23 N 0.7141(7) 0.5976(6) 0.3321(3) 0.072(2) Uani 1 1 d .
N24 N 0.5193(7) 0.6318(6) 0.2950(3) 0.074(2) Uani 1 1 d .
N25 N 0.5455(8) 0.4881(7) 0.2736(4) 0.077(2) Uani 1 1 d .
C1 C 0.1080(12) 1.1285(10) 0.5749(6) 0.107(4) Uani 1 1 d .
C2 C 0.0508(14) 1.1804(10) 0.5134(7) 0.138(5) Uani 1 1 d DU
H2A H -0.0280 1.2053 0.5212 0.166 Uiso 1 1 calc R
H2B H 0.0815 1.2302 0.5024 0.166 Uiso 1 1 calc R
C3 C 0.0696(16) 1.1155(11) 0.4579(7) 0.156(6) Uani 1 1 d DU
H3A H 0.0069 1.0907 0.4561 0.187 Uiso 1 1 calc R
H3B H 0.1348 1.0656 0.4683 0.187 Uiso 1 1 calc R
C4 C 0.0862(13) 1.1564(10) 0.3852(7) 0.130(5) Uani 1 1 d .
H4A H 0.0298 1.2134 0.3765 0.156 Uiso 1 1 calc R
H4B H 0.1586 1.1667 0.3816 0.156 Uiso 1 1 calc R
C5 C 0.0762(10) 1.0893(10) 0.3393(7) 0.126(5) Uani 1 1 d D
H5A H 0.0676 1.1159 0.2952 0.151 Uiso 1 1 calc R
H5B H 0.0105 1.0705 0.3497 0.151 Uiso 1 1 calc R
C6 C 0.1759(8) 1.0084(9) 0.3421(7) 0.110(4) Uani 1 1 d D
H6A H 0.1595 0.9601 0.3181 0.132 Uiso 1 1 calc R
H6B H 0.1893 0.9875 0.3875 0.132 Uiso 1 1 calc R
C7 C 0.2808(8) 1.0242(6) 0.3145(5) 0.072(2) Uani 1 1 d .
C8 C 0.0678(7) 0.9797(5) 0.8119(4) 0.0516(18) Uani 1 1 d .
C9 C -0.0370(7) 0.9840(5) 0.8480(4) 0.062(2) Uani 1 1 d .
H9A H -0.0617 0.9327 0.8351 0.074 Uiso 1 1 calc R
H9B H -0.0191 0.9752 0.8945 0.074 Uiso 1 1 calc R
C10 C -0.1323(7) 1.0666(6) 0.8401(6) 0.083(3) Uani 1 1 d .
H10A H -0.1563 1.0726 0.7946 0.100 Uiso 1 1 calc R
H10B H -0.1073 1.1190 0.8496 0.100 Uiso 1 1 calc R
C11 C -0.2305(8) 1.0675(7) 0.8833(4) 0.077(3) Uani 1 1 d .
H11A H -0.2082 1.0654 0.9290 0.092 Uiso 1 1 calc R
H11B H -0.2538 1.0137 0.8756 0.092 Uiso 1 1 calc R
C12 C -0.3275(9) 1.1506(7) 0.8708(5) 0.104(4) Uani 1 1 d D
H12A H -0.2982 1.1950 0.8478 0.124 Uiso 0.50 1 d PR
H12B H -0.3776 1.1344 0.8406 0.124 Uiso 0.50 1 d PR
H12C H -0.3924 1.1335 0.8591 0.124 Uiso 0.50 1 d PR
H12D H -0.3105 1.1871 0.8354 0.124 Uiso 0.50 1 d PR
C13A C -0.4020(15) 1.1969(10) 0.9232(8) 0.073(3) Uani 0.50 1 d PDU
H13A H -0.4703 1.2338 0.9041 0.088 Uiso 0.50 1 d PR
H13B H -0.3695 1.2348 0.9482 0.088 Uiso 0.50 1 d PR
C13B C -0.3460(16) 1.2056(11) 0.9328(5) 0.070(3) Uani 0.50 1 d PDU
H13C H -0.4203 1.2466 0.9284 0.084 Uiso 0.50 1 d PR
H13D H -0.2962 1.2434 0.9285 0.084 Uiso 0.50 1 d PR
C14A C -0.4230(13) 1.1242(9) 0.9692(5) 0.065(3) Uani 0.50 1 d PDU
C14B C -0.3415(10) 1.1744(11) 1.0049(6) 0.065(3) Uani 0.50 1 d PDU
C15 C 0.7935(12) 0.4528(7) 1.0577(5) 0.102(4) Uani 1 1 d .
H15A H 0.7387 0.5023 1.0367 0.153 Uiso 1 1 calc R
H15B H 0.8596 0.4374 1.0314 0.153 Uiso 1 1 calc R
H15C H 0.8105 0.4704 1.1003 0.153 Uiso 1 1 calc R
C16 C 0.6319(14) 0.3960(12) 1.0483(9) 0.155(6) Uani 1 1 d U
H16A H 0.5884 0.4178 1.0864 0.233 Uiso 1 1 calc R
H16B H 0.6169 0.3415 1.0345 0.233 Uiso 1 1 calc R
H16C H 0.6129 0.4412 1.0134 0.233 Uiso 1 1 calc R
C17 C 0.9286(7) 0.2662(5) 0.9085(4) 0.0558(19) Uani 1 1 d .
C18 C 1.1024(6) 0.2174(5) 0.8597(3) 0.0444(15) Uani 1 1 d .
H18 H 1.1353 0.1580 0.8407 0.053 Uiso 1 1 calc R
C19 C 1.0209(6) 0.2829(5) 0.8110(3) 0.0483(16) Uani 1 1 d .
H19 H 1.0123 0.2532 0.7703 0.058 Uiso 1 1 calc R
C20 C 1.1652(6) 0.3444(5) 0.8367(3) 0.0506(18) Uani 1 1 d .
C21 C 0.8132(6) 0.3610(5) 0.8221(4) 0.0503(17) Uani 1 1 d .
H21A H 0.7550 0.3442 0.8463 0.060 Uiso 1 1 calc R
H21B H 0.8084 0.3449 0.7768 0.060 Uiso 1 1 calc R
C22 C 1.0312(7) 0.4305(5) 0.7523(4) 0.0565(19) Uani 1 1 d .
H22A H 1.0933 0.4525 0.7387 0.068 Uiso 1 1 calc R
H22B H 1.0039 0.4083 0.7136 0.068 Uiso 1 1 calc R
C23 C 0.7169(6) 0.5100(5) 0.8661(4) 0.0474(16) Uani 1 1 d .
C24 C 0.8305(6) 0.5109(5) 0.7742(3) 0.0456(16) Uani 1 1 d .
H24 H 0.8076 0.4989 0.7303 0.055 Uiso 1 1 calc R
C25 C 0.7736(6) 0.6105(5) 0.7939(3) 0.0483(16) Uani 1 1 d .
H25 H 0.7271 0.6452 0.7581 0.058 Uiso 1 1 calc R
C26 C 0.9658(7) 0.5850(5) 0.7925(4) 0.0552(19) Uani 1 1 d .
C27 C 0.6313(6) 0.6745(5) 0.8829(4) 0.0533(18) Uani 1 1 d .
H27A H 0.5947 0.7198 0.8499 0.064 Uiso 1 1 calc R
H27B H 0.5746 0.6532 0.9051 0.064 Uiso 1 1 calc R
C28 C 0.8533(8) 0.7418(5) 0.8142(4) 0.059(2) Uani 1 1 d .
H28A H 0.7924 0.7764 0.7866 0.071 Uiso 1 1 calc R
H28B H 0.9204 0.7545 0.7985 0.071 Uiso 1 1 calc R
C29 C 0.6708(6) 0.7072(5) 0.9962(4) 0.0485(17) Uani 1 1 d .
C30 C 0.7247(6) 0.7944(5) 0.9129(4) 0.0532(18) Uani 1 1 d .
H30 H 0.6696 0.8414 0.8878 0.064 Uiso 1 1 calc R
C31 C 0.7491(6) 0.8286(5) 0.9813(3) 0.0451(15) Uani 1 1 d .
H31 H 0.7097 0.8928 0.9870 0.054 Uiso 1 1 calc R
C32 C 0.9164(7) 0.7806(5) 0.9212(3) 0.0510(18) Uani 1 1 d .
C33 C 0.7091(6) 0.7781(5) 1.0969(3) 0.0526(17) Uani 1 1 d .
H33A H 0.6544 0.7508 1.1154 0.063 Uiso 1 1 calc R
H33B H 0.6859 0.8420 1.1069 0.063 Uiso 1 1 calc R
C34 C 0.9296(6) 0.8470(5) 1.0283(4) 0.0531(18) Uani 1 1 d .
H34A H 0.9939 0.8581 1.0069 0.064 Uiso 1 1 calc R
H34B H 0.8828 0.9048 1.0428 0.064 Uiso 1 1 calc R
C35 C 0.6296(10) 0.2269(6) 0.5956(5) 0.081(3) Uani 1 1 d .
C36 C 0.4522(10) 0.2074(7) 0.6077(4) 0.079(3) Uani 1 1 d .
H36 H 0.4367 0.1583 0.6344 0.095 Uiso 1 1 calc R
C37 C 0.5007(9) 0.1732(6) 0.5405(5) 0.074(3) Uani 1 1 d .
H37 H 0.5073 0.1086 0.5357 0.089 Uiso 1 1 calc R
C38 C 0.3302(10) 0.2848(7) 0.5264(4) 0.070(3) Uani 1 1 d .
C39 C 0.6917(10) 0.1602(7) 0.4903(6) 0.088(3) Uani 1 1 d .
H39A H 0.6916 0.0997 0.4781 0.106 Uiso 1 1 calc R
H39B H 0.7635 0.1557 0.5095 0.106 Uiso 1 1 calc R
C40 C 0.4184(8) 0.2179(6) 0.4254(4) 0.066(2) Uani 1 1 d .
H40A H 0.4419 0.1536 0.4166 0.079 Uiso 1 1 calc R
H40B H 0.3427 0.2422 0.4097 0.079 Uiso 1 1 calc R
C41 C 0.7414(10) 0.2739(7) 0.4157(6) 0.085(3) Uani 1 1 d .
C42 C 0.6026(8) 0.2161(6) 0.3761(4) 0.071(2) Uani 1 1 d .
H42 H 0.6118 0.1539 0.3622 0.085 Uiso 1 1 calc R
C43 C 0.6339(9) 0.2744(8) 0.3218(5) 0.083(3) Uani 1 1 d .
H43 H 0.6654 0.2389 0.2835 0.099 Uiso 1 1 calc R
C44 C 0.4450(9) 0.3326(6) 0.3456(4) 0.060(2) Uani 1 1 d .
C45 C 0.7845(9) 0.3581(7) 0.3216(6) 0.090(3) Uani 1 1 d .
H45A H 0.8014 0.3345 0.2779 0.108 Uiso 1 1 calc R
H45B H 0.8539 0.3468 0.3455 0.108 Uiso 1 1 calc R
C46 C 0.5156(10) 0.4086(8) 0.2546(4) 0.088(4) Uani 1 1 d .
H46A H 0.4386 0.4263 0.2407 0.106 Uiso 1 1 calc R
H46B H 0.5606 0.3821 0.2174 0.106 Uiso 1 1 calc R
C47 C 0.7688(9) 0.5146(8) 0.3540(5) 0.072(3) Uani 1 1 d .
C48 C 0.6549(9) 0.5013(7) 0.2671(4) 0.078(3) Uani 1 1 d .
H48 H 0.6845 0.4859 0.2230 0.094 Uiso 1 1 calc R
C49 C 0.6358(9) 0.6012(7) 0.2784(4) 0.075(3) Uani 1 1 d .
H49 H 0.6530 0.6333 0.2392 0.090 Uiso 1 1 calc R
C50 C 0.4670(10) 0.5656(8) 0.2862(4) 0.076(3) Uani 1 1 d .
C51 C 0.7272(9) 0.6827(7) 0.3577(4) 0.080(3) Uani 1 1 d .
H51A H 0.8009 0.6706 0.3766 0.097 Uiso 1 1 calc R
H51B H 0.7218 0.7260 0.3214 0.097 Uiso 1 1 calc R
C52 C 0.4567(10) 0.7251(8) 0.2980(4) 0.086(3) Uani 1 1 d .
H52A H 0.3806 0.7311 0.2854 0.103 Uiso 1 1 calc R
H52B H 0.4867 0.7603 0.2664 0.103 Uiso 1 1 calc R

loop_
_atom_site_aniso_label
_atom_site_aniso_U_11
_atom_site_aniso_U_22
_atom_site_aniso_U_33
_atom_site_aniso_U_23
_atom_site_aniso_U_13
_atom_site_aniso_U_12
U1 0.04933(16) 0.04786(16) 0.04578(16) 0.00125(12) -0.00979(12) -0.01275(12)
U2 0.04576(16) 0.03348(14) 0.05183(16) 0.00216(11) -0.00992(12) -0.00264(11)
U3 0.04410(16) 0.04605(16) 0.05855(17) -0.00696(12) -0.00367(12) -0.01367(12)
O1 0.062(4) 0.063(4) 0.093(4) -0.028(3) -0.016(3) -0.021(3)
O2 0.074(4) 0.046(3) 0.052(3) 0.005(2) 0.002(3) -0.022(3)
O3 0.066(3) 0.038(3) 0.062(3) -0.005(2) -0.018(3) 0.000(2)
O4 0.054(3) 0.031(2) 0.064(3) 0.000(2) -0.001(2) 0.002(2)
O5 0.061(3) 0.045(3) 0.068(3) -0.011(2) -0.003(3) -0.012(2)
O6 0.053(3) 0.048(3) 0.068(3) -0.001(2) -0.005(3) -0.021(2)
O7 0.044(3) 0.051(3) 0.048(3) 0.008(2) -0.010(2) -0.014(2)
O8 0.057(3) 0.075(4) 0.048(3) -0.004(3) -0.001(2) -0.022(3)
O9 0.044(3) 0.061(3) 0.053(3) -0.007(2) -0.015(2) -0.004(2)
O10 0.083(5) 0.174(8) 0.047(3) 0.016(4) -0.009(3) -0.023(5)
O11 0.068(4) 0.103(5) 0.080(5) 0.027(4) -0.026(4) -0.007(4)
O12 0.061(4) 0.075(4) 0.076(4) -0.012(3) 0.011(3) -0.022(3)
O13 0.046(3) 0.066(4) 0.092(5) -0.025(3) 0.002(3) -0.016(3)
O14 0.053(3) 0.054(3) 0.069(3) 0.007(3) -0.002(3) -0.015(2)
O15 0.051(3) 0.054(3) 0.076(4) 0.012(3) -0.002(3) -0.018(3)
O16 0.078(4) 0.042(3) 0.053(3) 0.005(2) -0.020(3) -0.008(3)
O17 0.075(7) 0.120(8) 0.051(5) -0.036(6) -0.016(5) 0.022(6)
O18A 0.030(5) 0.067(7) 0.062(6) 0.011(5) -0.007(5) -0.017(5)
O18B 0.058(5) 0.065(5) 0.070(5) 0.023(4) 0.013(5) -0.005(5)
O19 0.048(3) 0.093(4) 0.052(3) -0.003(3) 0.008(3) 0.005(3)
O20 0.065(3) 0.049(3) 0.058(3) -0.001(2) 0.008(3) -0.021(3)
O21 0.045(3) 0.062(3) 0.074(4) 0.006(3) 0.017(3) -0.013(3)
O22 0.070(4) 0.061(3) 0.087(4) -0.003(3) 0.034(3) -0.031(3)
O23 0.055(3) 0.049(3) 0.052(3) -0.001(2) 0.003(2) -0.014(2)
O24 0.052(3) 0.063(3) 0.051(3) 0.007(2) 0.015(2) 0.003(3)
O25 0.101(6) 0.108(6) 0.097(5) 0.005(4) -0.026(4) -0.035(5)
O26 0.086(5) 0.089(5) 0.065(4) -0.009(3) 0.014(4) -0.038(4)
O27 0.082(5) 0.116(6) 0.123(6) -0.025(5) 0.000(5) -0.041(5)
O28 0.092(5) 0.072(4) 0.041(3) 0.001(3) -0.002(3) -0.041(4)
O29 0.077(5) 0.158(7) 0.067(4) -0.011(4) 0.008(4) -0.066(5)
O30 0.113(6) 0.102(5) 0.067(4) 0.034(4) -0.036(4) -0.064(5)
O31 0.121(7) 0.126(7) 0.106(6) -0.027(5) -0.048(5) -0.009(5)
O32 0.114(6) 0.100(6) 0.117(6) 0.008(5) -0.019(5) -0.043(5)
O33 0.071(7) 0.064(7) 0.066(7) -0.022(5) 0.032(6) -0.034(6)
O34 0.088(5) 0.126(6) 0.104(6) 0.055(5) 0.000(4) -0.030(5)
O35 0.094(7) 0.044(5) 0.067(6) -0.016(5) -0.012(5) -0.012(5)
N1 0.105(9) 0.142(11) 0.194(13) 0.054(10) -0.007(9) -0.044(8)
N2 0.037(3) 0.061(4) 0.048(3) 0.002(3) 0.005(3) 0.000(3)
N3 0.053(4) 0.052(4) 0.046(3) -0.001(3) 0.002(3) -0.008(3)
N4 0.061(4) 0.044(3) 0.044(3) -0.002(3) 0.000(3) -0.009(3)
N5 0.055(4) 0.040(3) 0.050(3) 0.000(3) -0.003(3) -0.008(3)
N6 0.046(3) 0.044(3) 0.045(3) -0.003(3) 0.003(3) -0.013(3)
N7 0.048(3) 0.057(4) 0.042(3) -0.002(3) 0.004(3) -0.010(3)
N8 0.060(4) 0.043(3) 0.049(3) 0.003(3) 0.010(3) -0.013(3)
N9 0.049(3) 0.043(3) 0.061(4) 0.008(3) 0.016(3) -0.009(3)
N10 0.038(3) 0.052(3) 0.049(3) -0.007(3) 0.003(3) -0.007(3)
N11 0.056(4) 0.042(3) 0.050(3) -0.002(3) -0.003(3) -0.011(3)
N12 0.043(3) 0.058(4) 0.047(3) -0.002(3) 0.005(3) 0.002(3)
N13 0.069(4) 0.037(3) 0.040(3) 0.004(2) 0.008(3) -0.013(3)
N14 0.099(6) 0.070(5) 0.064(5) 0.008(4) -0.007(4) -0.041(5)
N15 0.102(7) 0.079(6) 0.076(5) 0.006(4) 0.002(5) -0.033(5)
N16 0.109(6) 0.053(4) 0.054(4) -0.003(3) 0.000(4) -0.035(4)
N17 0.077(5) 0.088(6) 0.059(4) -0.010(4) 0.013(4) -0.045(5)
N18 0.090(6) 0.071(5) 0.085(5) -0.023(4) 0.020(5) -0.034(4)
N19 0.101(7) 0.108(7) 0.076(5) -0.016(5) 0.029(5) -0.061(6)
N20 0.104(6) 0.089(5) 0.045(4) -0.023(4) 0.017(4) -0.063(5)
N21 0.081(5) 0.058(4) 0.051(4) -0.014(3) 0.016(3) -0.026(4)
N22 0.070(5) 0.115(7) 0.058(4) -0.007(4) 0.010(4) -0.058(5)
N23 0.079(5) 0.110(7) 0.048(4) -0.023(4) 0.010(4) -0.062(5)
N24 0.098(6) 0.092(6) 0.045(4) 0.003(4) 0.002(4) -0.052(5)
N25 0.100(6) 0.099(6) 0.053(4) 0.016(4) -0.011(4) -0.064(6)
C1 0.112(10) 0.135(11) 0.069(7) 0.042(7) -0.020(7) -0.029(9)
C2 0.151(9) 0.144(9) 0.105(7) 0.030(7) -0.031(7) -0.022(7)
C3 0.157(10) 0.161(10) 0.123(8) 0.008(8) -0.031(8) 0.000(8)
C4 0.134(12) 0.125(11) 0.126(11) 0.006(9) -0.063(10) -0.030(9)
C5 0.088(9) 0.186(15) 0.110(10) 0.000(10) 0.010(7) -0.050(10)
C6 0.054(6) 0.140(11) 0.142(11) -0.022(9) 0.015(6) -0.036(7)
C7 0.068(6) 0.069(6) 0.081(7) -0.023(5) 0.017(5) -0.022(5)
C8 0.057(5) 0.050(4) 0.054(4) 0.007(3) -0.005(4) -0.026(4)
C9 0.070(5) 0.050(4) 0.069(5) 0.002(4) 0.005(4) -0.022(4)
C10 0.059(5) 0.065(6) 0.132(9) 0.016(6) -0.018(6) -0.031(5)
C11 0.073(6) 0.081(6) 0.057(5) 0.010(4) -0.001(4) 0.007(5)
C12 0.098(8) 0.069(6) 0.142(11) 0.011(7) -0.061(8) -0.020(6)
C13A 0.055(6) 0.075(6) 0.073(6) 0.016(5) 0.008(6) 0.008(6)
C13B 0.050(6) 0.071(6) 0.074(6) 0.019(5) 0.015(5) 0.004(6)
C14A 0.045(6) 0.068(6) 0.066(6) 0.013(5) 0.010(5) 0.007(5)
C14B 0.051(6) 0.062(6) 0.074(6) 0.012(5) 0.010(5) -0.007(5)
C15 0.182(13) 0.086(7) 0.060(6) 0.013(5) -0.009(7) -0.077(8)
C16 0.145(9) 0.155(10) 0.160(10) 0.010(8) 0.026(8) -0.035(8)
C17 0.058(5) 0.057(5) 0.049(4) -0.010(4) 0.000(4) -0.010(4)
C18 0.044(4) 0.041(4) 0.045(4) -0.009(3) 0.003(3) -0.006(3)
C19 0.055(4) 0.039(4) 0.046(4) -0.011(3) 0.001(3) -0.005(3)
C20 0.058(5) 0.048(4) 0.040(4) -0.010(3) 0.021(3) -0.005(4)
C21 0.051(4) 0.045(4) 0.057(4) -0.002(3) -0.007(3) -0.016(3)
C22 0.065(5) 0.052(4) 0.043(4) 0.002(3) 0.022(3) -0.002(4)
C23 0.042(4) 0.046(4) 0.052(4) 0.002(3) -0.001(3) -0.010(3)
C24 0.055(4) 0.045(4) 0.032(3) 0.004(3) 0.003(3) -0.006(3)
C25 0.055(4) 0.045(4) 0.039(4) 0.002(3) 0.000(3) -0.007(3)
C26 0.064(5) 0.052(4) 0.048(4) 0.008(3) 0.021(4) -0.015(4)
C27 0.037(4) 0.054(4) 0.062(4) -0.013(4) -0.003(3) 0.000(3)
C28 0.090(6) 0.042(4) 0.044(4) 0.009(3) 0.009(4) -0.017(4)
C29 0.037(4) 0.047(4) 0.054(4) 0.000(3) 0.002(3) -0.001(3)
C30 0.058(5) 0.038(4) 0.050(4) 0.003(3) -0.004(3) 0.007(3)
C31 0.041(4) 0.039(4) 0.046(4) 0.000(3) 0.000(3) 0.002(3)
C32 0.065(5) 0.040(4) 0.041(4) 0.011(3) 0.003(4) -0.006(3)
C33 0.049(4) 0.056(4) 0.048(4) -0.006(3) 0.004(3) -0.008(3)
C34 0.044(4) 0.059(4) 0.051(4) 0.007(3) 0.004(3) -0.008(3)
C35 0.107(9) 0.056(5) 0.083(7) 0.005(5) -0.033(6) -0.028(5)
C36 0.129(9) 0.069(6) 0.060(5) -0.001(4) 0.022(6) -0.063(6)
C37 0.101(7) 0.056(5) 0.076(6) 0.001(4) 0.002(5) -0.040(5)
C38 0.101(8) 0.074(6) 0.058(5) -0.014(5) 0.031(5) -0.059(6)
C39 0.090(8) 0.068(6) 0.107(8) 0.012(6) -0.008(6) -0.025(6)
C40 0.089(6) 0.060(5) 0.059(5) -0.005(4) 0.005(4) -0.038(5)
C41 0.086(7) 0.077(7) 0.094(8) -0.023(6) 0.026(6) -0.028(6)
C42 0.089(7) 0.061(5) 0.072(6) -0.028(4) 0.017(5) -0.032(5)
C43 0.093(7) 0.099(8) 0.069(6) -0.042(6) 0.030(5) -0.045(6)
C44 0.097(7) 0.059(5) 0.040(4) -0.017(4) 0.004(4) -0.044(5)
C45 0.088(7) 0.076(7) 0.109(8) -0.010(6) 0.043(6) -0.030(6)
C46 0.139(9) 0.128(9) 0.038(4) -0.010(5) 0.005(5) -0.102(8)
C47 0.070(6) 0.102(8) 0.058(5) 0.003(5) 0.020(5) -0.047(6)
C48 0.111(8) 0.108(8) 0.044(4) -0.009(5) 0.024(5) -0.075(7)
C49 0.106(7) 0.108(7) 0.036(4) -0.005(4) 0.023(4) -0.073(6)
C50 0.096(8) 0.118(9) 0.046(5) 0.035(5) -0.024(5) -0.084(7)
C51 0.093(7) 0.114(8) 0.062(5) -0.026(5) 0.030(5) -0.073(6)
C52 0.108(8) 0.109(8) 0.052(5) 0.035(5) -0.018(5) -0.051(7)

loop_
_atom_type_symbol
_atom_type_description
_atom_type_scat_dispersion_real
_atom_type_scat_dispersion_imag
_atom_type_scat_source
C C 0.0033 0.0016 'International Tables Vol C Tables 4.2.6.8 and 6.1.1.4'
H H 0.0000 0.0000 'International Tables Vol C Tables 4.2.6.8 and 6.1.1.4'
N N 0.0061 0.0033 'International Tables Vol C Tables 4.2.6.8 and 6.1.1.4'
O O 0.0106 0.0060 'International Tables Vol C Tables 4.2.6.8 and 6.1.1.4'
U U -9.6767 9.6646 'International Tables Vol C Tables 4.2.6.8 and 6.1.1.4'

loop_
_geom_angle_atom_site_label_1
_geom_angle_atom_site_label_2
_geom_angle_atom_site_label_3
_geom_angle
_geom_angle_site_symmetry_1
_geom_angle_site_symmetry_3
O1 U1 O2 175.5(3) . .
O1 U1 O7 92.5(2) . .
O2 U1 O7 91.5(2) . .
O1 U1 O8 91.1(2) . .
O2 U1 O8 92.2(2) . .
O7 U1 O8 69.63(18) . .
O1 U1 O14 90.0(3) . .
O2 U1 O14 88.2(2) . .
O7 U1 O14 86.86(18) . .
O8 U1 O14 156.50(18) . .
O1 U1 O10 88.5(3) . .
O2 U1 O10 89.8(3) . .
O7 U1 O10 139.8(2) . .
O8 U1 O10 70.2(2) . .
O14 U1 O10 133.3(2) . .
O1 U1 O11 88.9(3) . .
O2 U1 O11 86.8(3) . .
O7 U1 O11 167.5(2) . .
O8 U1 O11 122.7(2) . .
O14 U1 O11 80.8(2) . .
O10 U1 O11 52.5(3) . .
O4 U2 O3 176.8(2) . .
O4 U2 O7 91.0(2) . .
O3 U2 O7 91.8(2) . .
O4 U2 O18B 90.5(3) . 2_577
O3 U2 O18B 86.4(4) . 2_577
O7 U2 O18B 157.7(3) . 2_577
O4 U2 O9 91.2(2) . .
O3 U2 O9 91.2(2) . .
O7 U2 O9 71.15(17) . .
O18B U2 O9 131.1(3) 2_577 .
O4 U2 O15 88.3(2) . .
O3 U2 O15 90.8(2) . .
O7 U2 O15 77.75(17) . .
O18B U2 O15 80.0(3) 2_577 .
O9 U2 O15 148.88(17) . .
O4 U2 O16 88.2(2) . 2_577
O3 U2 O16 90.2(2) . 2_577
O7 U2 O16 149.75(19) . 2_577
O18B U2 O16 52.6(3) 2_577 2_577
O9 U2 O16 78.63(19) . 2_577
O15 U2 O16 132.4(2) . 2_577
O4 U2 O18A 87.1(3) . .
O3 U2 O18A 89.8(3) . .
O7 U2 O18A 138.9(3) . .
O9 U2 O18A 149.9(3) . .
O15 U2 O18A 61.2(3) . .
O16 U2 O18A 71.3(3) 2_577 .
O5 U3 O6 175.6(2) . .
O5 U3 O7 90.8(2) . .
O6 U3 O7 93.2(2) . .
O5 U3 O9 89.0(2) . .
O6 U3 O9 90.5(2) . .
O7 U3 O9 71.63(17) . .
O5 U3 O8 93.2(2) . .
O6 U3 O8 90.0(2) . .
O7 U3 O8 69.20(17) . .
O9 U3 O8 140.79(18) . .
O5 U3 O13 86.8(2) . 2_676
O6 U3 O13 88.8(2) . 2_676
O7 U3 O13 164.0(2) . 2_676
O9 U3 O13 92.5(2) . 2_676
O8 U3 O13 126.7(2) . 2_676
O5 U3 O12 89.6(2) . 2_676
O6 U3 O12 88.3(2) . 2_676
O7 U3 O12 143.83(19) . 2_676
O9 U3 O12 144.5(2) . 2_676
O8 U3 O12 74.7(2) . 2_676
O13 U3 O12 52.1(2) 2_676 2_676
U1 O7 U2 137.4(2) . .
U1 O7 U3 112.1(2) . .
U2 O7 U3 110.26(18) . .
U3 O8 U1 105.3(2) . .
U3 O8 H8 137.7 . .
U1 O8 H8 116.7 . .
U3 O9 U2 104.42(18) . .
U3 O9 H9 117.3 . .
U2 O9 H9 123.1 . .
C1 O10 U1 94.8(7) . .
C1 O11 U1 91.0(7) . .
C7 O12 U3 93.2(6) . 2_676
C7 O13 U3 94.8(5) . 2_676
C8 O14 U1 127.4(5) . .
C8 O15 U2 131.9(5) . .
C14B O16 U2 95.5(6) . 2_577
C14A O16 U2 141.4(7) . 2_577
U2 O18A H18A 129.4 . .
U2 O18A H18B 125.9 . .
H18A O18A H18B 102.5 . .
C14B O18B U2 97.3(8) . 2_577
H31A O31 H31B 110.4 . .
C15 N1 C16 114.2(13) . .
C15 N1 H1A 108.7 . .
C16 N1 H1A 108.7 . .
C15 N1 H1B 108.7 . .
C16 N1 H1B 108.7 . .
H1A N1 H1B 107.6 . .
C17 N2 C34 122.9(6) . 2_767
C17 N2 C18 112.9(6) . .
C34 N2 C18 124.2(6) 2_767 .
C17 N3 C21 122.4(6) . .
C17 N3 C19 112.2(6) . .
C21 N3 C19 124.6(6) . .
C20 N4 C19 112.8(6) . .
C20 N4 C22 122.3(7) . .
C19 N4 C22 124.9(6) . .
C20 N5 C18 112.8(6) . .
C20 N5 C33 121.5(6) . 2_767
C18 N5 C33 124.0(6) . 2_767
C23 N6 C24 114.1(6) . .
C23 N6 C21 121.8(6) . .
C24 N6 C21 122.7(6) . .
C23 N7 C27 123.8(6) . .
C23 N7 C25 112.9(6) . .
C27 N7 C25 123.1(6) . .
C26 N8 C25 111.5(6) . .
C26 N8 C28 121.8(7) . .
C25 N8 C28 123.6(6) . .
C26 N9 C24 113.2(6) . .
C26 N9 C22 121.5(7) . .
C24 N9 C22 124.2(7) . .
C29 N10 C27 122.7(6) . .
C29 N10 C30 111.6(6) . .
C27 N10 C30 122.7(6) . .
C29 N11 C33 122.6(6) . .
C29 N11 C31 113.9(6) . .
C33 N11 C31 123.4(6) . .
C32 N12 C34 120.9(6) . .
C32 N12 C31 113.2(6) . .
C34 N12 C31 123.9(6) . .
C32 N13 C30 113.7(6) . .
C32 N13 C28 121.9(7) . .
C30 N13 C28 124.5(7) . .
C35 N14 C52 121.5(8) . 2_666
C35 N14 C36 111.9(8) . .
C52 N14 C36 126.6(9) 2_666 .
C35 N15 C39 122.3(10) . .
C35 N15 C37 111.0(9) . .
C39 N15 C37 125.6(9) . .
C38 N16 C37 114.1(8) . .
C38 N16 C40 119.6(8) . .
C37 N16 C40 125.0(8) . .
C38 N17 C36 111.6(8) . .
C38 N17 C51 123.0(9) . 2_666
C36 N17 C51 123.5(8) . 2_666
C41 N18 C42 112.0(9) . .
C41 N18 C39 123.3(10) . .
C42 N18 C39 124.2(8) . .
C41 N19 C45 121.5(10) . .
C41 N19 C43 110.8(8) . .
C45 N19 C43 125.3(9) . .
C44 N20 C46 123.5(10) . .
C44 N20 C43 111.2(8) . .
C46 N20 C43 125.2(8) . .
C44 N21 C42 113.3(7) . .
C44 N21 C40 121.0(8) . .
C42 N21 C40 121.3(8) . .
C47 N22 C45 121.7(10) . .
C47 N22 C48 110.5(9) . .
C45 N22 C48 127.0(9) . .
C47 N23 C49 115.3(8) . .
C47 N23 C51 125.0(8) . .
C49 N23 C51 119.7(9) . .
C50 N24 C52 120.7(10) . .
C50 N24 C49 112.0(9) . .
C52 N24 C49 124.1(8) . .
C50 N25 C46 120.8(9) . .
C50 N25 C48 112.3(8) . .
C46 N25 C48 125.4(10) . .
O10 C1 O11 121.7(10) . .
O10 C1 C2 120.5(12) . .
O11 C1 C2 117.7(13) . .
C3 C2 C1 108.2(12) . .
C3 C2 H2A 110.1 . .
C1 C2 H2A 110.1 . .
C3 C2 H2B 110.1 . .
C1 C2 H2B 110.1 . .
H2A C2 H2B 108.4 . .
C2 C3 C4 116.7(14) . .
C2 C3 H3A 108.1 . .
C4 C3 H3A 108.1 . .
C2 C3 H3B 108.1 . .
C4 C3 H3B 108.1 . .
H3A C3 H3B 107.3 . .
C5 C4 C3 106.1(13) . .
C5 C4 H4A 110.5 . .
C3 C4 H4A 110.5 . .
C5 C4 H4B 110.5 . .
C3 C4 H4B 110.5 . .
H4A C4 H4B 108.7 . .
C4 C5 C6 111.2(12) . .
C4 C5 H5A 109.4 . .
C6 C5 H5A 109.4 . .
C4 C5 H5B 109.4 . .
C6 C5 H5B 109.4 . .
H5A C5 H5B 108.0 . .
C5 C6 C7 115.1(11) . .
C5 C6 H6A 108.5 . .
C7 C6 H6A 108.5 . .
C5 C6 H6B 108.5 . .
C7 C6 H6B 108.5 . .
H6A C6 H6B 107.5 . .
O12 C7 O13 119.7(8) . .
O12 C7 C6 119.0(10) . .
O13 C7 C6 121.3(10) . .
O14 C8 O15 123.2(7) . .
O14 C8 C9 120.1(7) . .
O15 C8 C9 116.7(6) . .
C10 C9 C8 118.9(7) . .
C10 C9 H9A 107.6 . .
C8 C9 H9A 107.6 . .
C10 C9 H9B 107.6 . .
C8 C9 H9B 107.6 . .
H9A C9 H9B 107.0 . .
C9 C10 C11 114.7(8) . .
C9 C10 H10A 108.6 . .
C11 C10 H10A 108.6 . .
C9 C10 H10B 108.6 . .
C11 C10 H10B 108.6 . .
H10A C10 H10B 107.6 . .
C10 C11 C12 112.6(8) . .
C10 C11 H11A 109.1 . .
C12 C11 H11A 109.1 . .
C10 C11 H11B 109.1 . .
C12 C11 H11B 109.1 . .
H11A C11 H11B 107.8 . .
C13A C12 C11 123.3(10) . .
C11 C12 C13B 107.7(10) . .
C13A C12 H12A 108.3 . .
C11 C12 H12A 106.6 . .
C13A C12 H12B 103.1 . .
C11 C12 H12B 107.7 . .
H12A C12 H12B 106.8 . .
C11 C12 H12C 110.6 . .
C13B C12 H12C 111.4 . .
C11 C12 H12D 110.0 . .
C13B C12 H12D 108.6 . .
H12C C12 H12D 108.5 . .
C12 C13A C14A 107.5(11) . .
C12 C13A H13A 109.7 . .
C14A C13A H13A 110.7 . .
C12 C13A H13B 112.0 . .
C14A C13A H13B 108.2 . .
H13A C13A H13B 108.8 . .
C12 C13B C14B 130.2(14) . .
C12 C13B H13C 105.2 . .
C14B C13B H13C 102.8 . .
C12 C13B H13D 104.6 . .
C14B C13B H13D 106.4 . .
H13C C13B H13D 105.7 . .
O16 C14A O17 125.3(11) . .
O16 C14A C13A 107.7(11) . .
O17 C14A C13A 125.6(13) . .
O16 C14B O18B 114.5(11) . .
O16 C14B C13B 119.1(12) . .
O18B C14B C13B 126.4(12) . .
N1 C15 H15A 109.5 . .
N1 C15 H15B 109.5 . .
H15A C15 H15B 109.5 . .
N1 C15 H15C 109.5 . .
H15A C15 H15C 109.5 . .
H15B C15 H15C 109.5 . .
N1 C16 H16A 109.5 . .
N1 C16 H16B 109.5 . .
H16A C16 H16B 109.5 . .
N1 C16 H16C 109.5 . .
H16A C16 H16C 109.5 . .
H16B C16 H16C 109.5 . .
O19 C17 N2 126.1(7) . .
O19 C17 N3 125.1(7) . .
N2 C17 N3 108.7(7) . .
N2 C18 N5 114.8(6) . .
N2 C18 C19 103.3(5) . .
N5 C18 C19 103.2(5) . .
N2 C18 H18 111.6 . .
N5 C18 H18 111.6 . .
C19 C18 H18 111.6 . .
N4 C19 N3 114.4(6) . .
N4 C19 C18 103.3(6) . .
N3 C19 C18 102.7(6) . .
N4 C19 H19 111.9 . .
N3 C19 H19 111.9 . .
C18 C19 H19 111.9 . .
O20 C20 N5 126.3(7) . .
O20 C20 N4 125.8(7) . .
N5 C20 N4 107.8(7) . .
N3 C21 N6 115.0(6) . .
N3 C21 H21A 108.5 . .
N6 C21 H21A 108.5 . .
N3 C21 H21B 108.5 . .
N6 C21 H21B 108.5 . .
H21A C21 H21B 107.5 . .
N9 C22 N4 114.6(6) . .
N9 C22 H22A 108.6 . .
N4 C22 H22A 108.6 . .
N9 C22 H22B 108.6 . .
N4 C22 H22B 108.6 . .
H22A C22 H22B 107.6 . .
O21 C23 N6 127.4(7) . .
O21 C23 N7 125.3(7) . .
N6 C23 N7 107.3(6) . .
N9 C24 N6 115.6(6) . .
N9 C24 C25 103.2(6) . .
N6 C24 C25 102.5(5) . .
N9 C24 H24 111.6 . .
N6 C24 H24 111.6 . .
C25 C24 H24 111.6 . .
N8 C25 N7 115.5(6) . .
N8 C25 C24 104.0(6) . .
N7 C25 C24 102.9(5) . .
N8 C25 H25 111.3 . .
N7 C25 H25 111.3 . .
C24 C25 H25 111.3 . .
O22 C26 N9 127.1(7) . .
O22 C26 N8 125.2(7) . .
N9 C26 N8 107.7(7) . .
N10 C27 N7 113.6(6) . .
N10 C27 H27A 108.9 . .
N7 C27 H27A 108.9 . .
N10 C27 H27B 108.9 . .
N7 C27 H27B 108.9 . .
H27A C27 H27B 107.7 . .
N8 C28 N13 113.3(5) . .
N8 C28 H28A 108.9 . .
N13 C28 H28A 108.9 . .
N8 C28 H28B 108.9 . .
N13 C28 H28B 108.9 . .
H28A C28 H28B 107.7 . .
O23 C29 N11 126.8(7) . .
O23 C29 N10 124.8(7) . .
N11 C29 N10 108.4(6) . .
N13 C30 N10 114.4(5) . .
N13 C30 C31 102.8(6) . .
N10 C30 C31 103.7(6) . .
N13 C30 H30 111.8 . .
N10 C30 H30 111.8 . .
C31 C30 H30 111.8 . .
N11 C31 N12 114.3(6) . .
N11 C31 C30 102.1(6) . .
N12 C31 C30 102.9(5) . .
N11 C31 H31 112.2 . .
N12 C31 H31 112.2 . .
C30 C31 H31 112.2 . .
O24 C32 N13 126.1(7) . .
O24 C32 N12 126.7(7) . .
N13 C32 N12 107.1(7) . .
N11 C33 N5 113.9(6) . 2_767
N11 C33 H33A 108.8 . .
N5 C33 H33A 108.8 2_767 .
N11 C33 H33B 108.8 . .
N5 C33 H33B 108.8 2_767 .
H33A C33 H33B 107.7 . .
N2 C34 N12 114.9(6) 2_767 .
N2 C34 H34A 108.5 2_767 .
N12 C34 H34A 108.5 . .
N2 C34 H34B 108.5 2_767 .
N12 C34 H34B 108.5 . .
H34A C34 H34B 107.5 . .
O25 C35 N14 127.9(10) . .
O25 C35 N15 121.8(12) . .
N14 C35 N15 110.2(9) . .
N17 C36 N14 115.5(7) . .
N17 C36 C37 105.4(8) . .
N14 C36 C37 102.4(8) . .
N17 C36 H36 111.0 . .
N14 C36 H36 111.0 . .
C37 C36 H36 111.0 . .
N16 C37 N15 114.0(7) . .
N16 C37 C36 101.8(8) . .
N15 C37 C36 104.4(8) . .
N16 C37 H37 112.0 . .
N15 C37 H37 112.0 . .
C36 C37 H37 112.0 . .
O26 C38 N16 128.8(9) . .
O26 C38 N17 124.7(9) . .
N16 C38 N17 106.5(10) . .
N15 C39 N18 114.1(9) . .
N15 C39 H39A 108.7 . .
N18 C39 H39A 108.7 . .
N15 C39 H39B 108.7 . .
N18 C39 H39B 108.7 . .
H39A C39 H39B 107.6 . .
N21 C40 N16 113.3(7) . .
N21 C40 H40A 108.9 . .
N16 C40 H40A 108.9 . .
N21 C40 H40B 108.9 . .
N16 C40 H40B 108.9 . .
H40A C40 H40B 107.7 . .
O27 C41 N18 127.2(12) . .
O27 C41 N19 123.2(10) . .
N18 C41 N19 109.7(10) . .
N21 C42 N18 113.6(7) . .
N21 C42 C43 103.5(8) . .
N18 C42 C43 103.9(7) . .
N21 C42 H42 111.8 . .
N18 C42 H42 111.8 . .
C43 C42 H42 111.8 . .
N20 C43 N19 113.1(8) . .
N20 C43 C42 104.1(8) . .
N19 C43 C42 103.2(8) . .
N20 C43 H43 111.9 . .
N19 C43 H43 111.9 . .
C42 C43 H43 111.9 . .
O28 C44 N21 126.9(8) . .
O28 C44 N20 125.6(9) . .
N21 C44 N20 107.4(9) . .
N19 C45 N22 112.0(9) . .
N19 C45 H45A 109.2 . .
N22 C45 H45A 109.2 . .
N19 C45 H45B 109.2 . .
N22 C45 H45B 109.2 . .
H45A C45 H45B 107.9 . .
N20 C46 N25 112.4(7) . .
N20 C46 H46A 109.1 . .
N25 C46 H46A 109.1 . .
N20 C46 H46B 109.1 . .
N25 C46 H46B 109.1 . .
H46A C46 H46B 107.9 . .
O29 C47 N23 126.1(10) . .
O29 C47 N22 126.9(11) . .
N23 C47 N22 106.8(9) . .
N22 C48 N25 114.1(7) . .
N22 C48 C49 106.5(7) . .
N25 C48 C49 104.1(9) . .
N22 C48 H48 110.6 . .
N25 C48 H48 110.6 . .
C49 C48 H48 110.6 . .
N24 C49 N23 116.2(7) . .
N24 C49 C48 103.2(7) . .
N23 C49 C48 100.8(8) . .
N24 C49 H49 111.9 . .
N23 C49 H49 111.9 . .
C48 C49 H49 111.9 . .
O30 C50 N25 129.5(9) . .
O30 C50 N24 122.8(12) . .
N25 C50 N24 107.7(9) . .
N17 C51 N23 114.0(7) 2_666 .
N17 C51 H51A 108.8 2_666 .
N23 C51 H51A 108.8 . .
N17 C51 H51B 108.8 2_666 .
N23 C51 H51B 108.8 . .
H51A C51 H51B 107.7 . .
N24 C52 N14 113.5(7) . 2_666
N24 C52 H52A 108.9 . .
N14 C52 H52A 108.9 2_666 .
N24 C52 H52B 108.9 . .
N14 C52 H52B 108.9 2_666 .
H52A C52 H52B 107.7 . .

loop_
_geom_bond_atom_site_label_1
_geom_bond_atom_site_label_2
_geom_bond_distance
_geom_bond_site_symmetry_2
U1 O1 1.771(5) .
U1 O2 1.782(5) .
U1 O7 2.222(4) .
U1 O8 2.367(5) .
U1 O14 2.401(5) .
U1 O10 2.467(6) .
U1 O11 2.502(6) .
U2 O4 1.781(5) .
U2 O3 1.784(5) .
U2 O7 2.242(5) .
U2 O18B 2.341(11) 2_577
U2 O9 2.381(5) .
U2 O15 2.392(5) .
U2 O16 2.408(5) 2_577
U2 O18A 2.672(10) .
U3 O5 1.778(5) .
U3 O6 1.800(5) .
U3 O7 2.284(5) .
U3 O9 2.317(5) .
U3 O8 2.335(5) .
U3 O13 2.476(5) 2_676
U3 O12 2.519(6) 2_676
O8 H8 0.8280 .
O9 H9 0.8671 .
O10 C1 1.217(15) .
O11 C1 1.301(14) .
O12 C7 1.260(11) .
O12 U3 2.519(6) 2_676
O13 C7 1.276(11) .
O13 U3 2.476(5) 2_676
O14 C8 1.245(9) .
O15 C8 1.265(9) .
O16 C14B 1.225(9) .
O16 C14A 1.274(9) .
O16 U2 2.408(5) 2_577
O17 C14A 1.318(9) .
O18A H18A 0.9207 .
O18A H18B 0.9007 .
O18B C14B 1.278(9) .
O18B U2 2.341(11) 2_577
O19 C17 1.226(9) .
O20 C20 1.225(9) .
O21 C23 1.211(8) .
O22 C26 1.211(10) .
O23 C29 1.215(9) .
O24 C32 1.206(9) .
O25 C35 1.251(12) .
O26 C38 1.194(12) .
O27 C41 1.231(13) .
O28 C44 1.201(11) .
O29 C47 1.174(12) .
O30 C50 1.255(12) .
O31 H31A 0.8246 .
O31 H31B 0.7944 .
N1 C15 1.420(14) .
N1 C16 1.487(18) .
N1 H1A 0.9000 .
N1 H1B 0.9000 .
N2 C17 1.355(10) .
N2 C34 1.431(9) 2_767
N2 C18 1.436(9) .
N3 C17 1.359(10) .
N3 C21 1.434(9) .
N3 C19 1.454(9) .
N4 C20 1.374(10) .
N4 C19 1.436(9) .
N4 C22 1.461(9) .
N5 C20 1.368(9) .
N5 C18 1.441(9) .
N5 C33 1.450(9) 2_767
N6 C23 1.359(9) .
N6 C24 1.439(8) .
N6 C21 1.457(9) .
N7 C23 1.367(9) .
N7 C27 1.449(9) .
N7 C25 1.454(9) .
N8 C26 1.389(10) .
N8 C25 1.438(9) .
N8 C28 1.445(9) .
N9 C26 1.377(10) .
N9 C24 1.423(9) .
N9 C22 1.427(9) .
N10 C29 1.370(9) .
N10 C27 1.432(9) .
N10 C30 1.465(10) .
N11 C29 1.362(9) .
N11 C33 1.445(9) .
N11 C31 1.448(9) .
N12 C32 1.381(9) .
N12 C34 1.446(10) .
N12 C31 1.454(9) .
N13 C32 1.371(10) .
N13 C30 1.453(10) .
N13 C28 1.453(9) .
N14 C35 1.352(14) .
N14 C52 1.462(12) 2_666
N14 C36 1.477(12) .
N15 C35 1.358(13) .
N15 C39 1.417(14) .
N15 C37 1.463(13) .
N16 C38 1.369(12) .
N16 C37 1.428(12) .
N16 C40 1.458(10) .
N17 C38 1.388(12) .
N17 C36 1.416(13) .
N17 C51 1.439(11) 2_666
N18 C41 1.348(13) .
N18 C42 1.461(12) .
N18 C39 1.480(13) .
N19 C41 1.365(14) .
N19 C45 1.414(12) .
N19 C43 1.484(13) .
N20 C44 1.383(11) .
N20 C46 1.404(12) .
N20 C43 1.455(14) .
N21 C44 1.366(11) .
N21 C42 1.428(12) .
N21 C40 1.452(10) .
N22 C47 1.402(12) .
N22 C45 1.426(13) .
N22 C48 1.437(13) .
N23 C47 1.331(13) .
N23 C49 1.465(11) .
N23 C51 1.476(11) .
N24 C50 1.376(11) .
N24 C52 1.429(13) .
N24 C49 1.447(13) .
N25 C50 1.344(14) .
N25 C46 1.443(11) .
N25 C48 1.450(12) .
C1 C2 1.532(16) .
C2 C3 1.50(2) .
C2 H2A 0.9700 .
C2 H2B 0.9700 .
C3 C4 1.63(2) .
C3 H3A 0.9700 .
C3 H3B 0.9700 .
C4 C5 1.443(18) .
C4 H4A 0.9700 .
C4 H4B 0.9700 .
C5 C6 1.494(19) .
C5 H5A 0.9700 .
C5 H5B 0.9700 .
C6 C7 1.510(14) .
C6 H6A 0.9700 .
C6 H6B 0.9700 .
C8 C9 1.490(11) .
C9 C10 1.483(12) .
C9 H9A 0.9700 .
C9 H9B 0.9700 .
C10 C11 1.510(13) .
C10 H10A 0.9700 .
C10 H10B 0.9700 .
C11 C12 1.510(13) .
C11 H11A 0.9700 .
C11 H11B 0.9700 .
C12 C13A 1.475(9) .
C12 C13B 1.520(9) .
C12 H12A 0.9698 .
C12 H12B 0.9700 .
C12 H12C 0.9599 .
C12 H12D 0.9602 .
C13A C14A 1.518(10) .
C13A H13A 0.9601 .
C13A H13B 0.9600 .
C13B C14B 1.526(9) .
C13B H13C 0.9700 .
C13B H13D 0.9700 .
C15 H15A 0.9600 .
C15 H15B 0.9600 .
C15 H15C 0.9600 .
C16 H16A 0.9600 .
C16 H16B 0.9600 .
C16 H16C 0.9600 .
C18 C19 1.553(10) .
C18 H18 0.9800 .
C19 H19 0.9800 .
C21 H21A 0.9700 .
C21 H21B 0.9700 .
C22 H22A 0.9700 .
C22 H22B 0.9700 .
C24 C25 1.559(9) .
C24 H24 0.9800 .
C25 H25 0.9800 .
C27 H27A 0.9700 .
C27 H27B 0.9700 .
C28 H28A 0.9700 .
C28 H28B 0.9700 .
C30 C31 1.565(10) .
C30 H30 0.9800 .
C31 H31 0.9800 .
C33 N5 1.450(9) 2_767
C33 H33A 0.9700 .
C33 H33B 0.9700 .
C34 N2 1.431(9) 2_767
C34 H34A 0.9700 .
C34 H34B 0.9700 .
C36 C37 1.540(13) .
C36 H36 0.9800 .
C37 H37 0.9800 .
C39 H39A 0.9700 .
C39 H39B 0.9700 .
C40 H40A 0.9700 .
C40 H40B 0.9700 .
C42 C43 1.523(14) .
C42 H42 0.9800 .
C43 H43 0.9800 .
C45 H45A 0.9700 .
C45 H45B 0.9700 .
C46 H46A 0.9700 .
C46 H46B 0.9700 .
C48 C49 1.510(13) .
C48 H48 0.9800 .
C49 H49 0.9800 .
C51 N17 1.439(11) 2_666
C51 H51A 0.9700 .
C51 H51B 0.9700 .
C52 N14 1.462(12) 2_666
C52 H52A 0.9700 .
C52 H52B 0.9700 .

loop_
_geom_hbond_atom_site_label_D
_geom_hbond_atom_site_label_H
_geom_hbond_atom_site_label_A
_geom_hbond_distance_DH
_geom_hbond_distance_HA
_geom_hbond_distance_DA
_geom_hbond_angle_DHA
_geom_hbond_site_symmetry_A
N1 H1B O19 0.90 2.10 2.950(17) 156.5 .
N1 H1A O33 0.90 1.89 2.768(18) 164.1 .
O8 H8 O32 0.83 2.43 3.232(10) 164.9 .
O9 H9 O17 0.87 2.10 2.937(12) 160.8 1_655
O18A H18A O19 0.92 2.21 2.954(12) 137.5 2_667
O18A H18B O24 0.90 2.03 2.927(12) 174.4 1_455
O31 H31A O11 0.82 2.44 2.802(11) 107.7 .
